data_7058321
loop_
_publ_author_name
'Shahsavari, Hamid R.'
'Lalinde, Elena'
'Moreno, M. Teresa'
'Niazi, Maryam'
'Kazemi, Sayed Habib'
'Abedanzadeh, Sedigheh'
'Barazandeh, Mohammad'
'Halvagar, Mohammad Reza'

_publ_section_title
;
 Half-lantern cyclometalated Pt(ii) and Pt(iii) complexes with bridging
 heterocyclic thiolate ligands: synthesis, structural characterization,
 and electrochemical and photophysical properties
;
_journal_issue 20
_journal_name_full 'New Journal of Chemistry'
_journal_page_first 7716
_journal_paper_doi 10.1039/C9NJ00969H
_journal_volume 43
_journal_year 2019
_chemical_formula_moiety 'C30 H22 Cl2 N6 Pt2 S2, C H Cl3'
_chemical_formula_sum 'C31 H23 Cl5 N6 Pt2 S2'
_chemical_formula_weight 1110.9
_space_group_IT_number 14
_space_group_name_Hall '-P 2yn'
_space_group_name_H-M_alt 'P 1 21/n 1'
_symmetry_cell_setting monoclinic
_symmetry_Int_Tables_number 14
_symmetry_space_group_name_Hall '-P 2yn'
_symmetry_space_group_name_H-M 'P 1 21/n 1'
_atom_sites_solution_hydrogens geom
_audit_block_doi 10.5517/ccdc.csd.cc1z3pb3
_audit_conform_dict_location ftp://ftp.iucr.org/pub/cif_core.dic
_audit_conform_dict_name cif_core.dic
_audit_conform_dict_version 2.4.3
_audit_creation_date 2019-04-04T00:07:59-00:00
_audit_creation_method 'WinGX routine CIF_UPDATE'
_audit_update_record
;
2019-04-10 deposited with the CCDC.    2019-04-23 downloaded from the CCDC.
;
_cell_angle_alpha 90
_cell_angle_beta 99.24(3)
_cell_angle_gamma 90
_cell_formula_units_Z 4
_cell_length_a 10.492(2)
_cell_length_b 24.782(5)
_cell_length_c 13.530(3)
_cell_measurement_reflns_used 18020
_cell_measurement_temperature 293(2)
_cell_measurement_theta_max 27.06
_cell_measurement_theta_min 1.52
_cell_volume 3472.3(13)
_computing_cell_refinement 'STOE X-AREA'
_computing_data_collection 'STOE X-AREA'
_computing_data_reduction 'STOE X-RED'
_computing_molecular_graphics 'ORTEP-3 for Windows version 2014.1'
_computing_publication_material 'WinGX publication routines (Farrugia, 1999)'
_computing_structure_refinement 'SHELXL-2014 (Sheldrick, 2014)'
_computing_structure_solution 'SIR92 (Altomare et al., 1994)'
_diffrn_ambient_temperature 293(2)
_diffrn_detector 'image plate (34 cm diameter)'
_diffrn_detector_area_resol_mean 6.67
_diffrn_measured_fraction_theta_full 0.964
_diffrn_measured_fraction_theta_max 0.994
_diffrn_measurement_device '2-circle goniometer'
_diffrn_measurement_device_type 'STOE IPDS 2T'
_diffrn_measurement_method 'rotation method'
_diffrn_radiation_monochromator 'plane graphite'
_diffrn_radiation_type MoK\a
_diffrn_radiation_wavelength 0.71073
_diffrn_reflns_av_R_equivalents 0.1647
_diffrn_reflns_Laue_measured_fraction_full 0.964
_diffrn_reflns_Laue_measured_fraction_max 0.994
_diffrn_reflns_limit_h_max 12
_diffrn_reflns_limit_h_min -9
_diffrn_reflns_limit_k_max 29
_diffrn_reflns_limit_k_min -26
_diffrn_reflns_limit_l_max 15
_diffrn_reflns_limit_l_min -15
_diffrn_reflns_number 12744
_diffrn_reflns_point_group_measured_fraction_full 0.964
_diffrn_reflns_point_group_measured_fraction_max 0.994
_diffrn_reflns_theta_full 25
_diffrn_reflns_theta_max 24.712
_diffrn_reflns_theta_min 1.643
_diffrn_source 'sealed X-ray tube, 12 x 0.4 mm long-fine focus'
_exptl_absorpt_coefficient_mu 8.587
_exptl_absorpt_correction_T_max 0.2173
_exptl_absorpt_correction_T_min 0.0992
_exptl_absorpt_correction_type numerical
_exptl_crystal_colour RED
_exptl_crystal_density_diffrn 2.125
_exptl_crystal_description BLOCK
_exptl_crystal_F_000 2095
_exptl_crystal_size_max 0.58
_exptl_crystal_size_mid 0.317
_exptl_crystal_size_min 0.1
_refine_diff_density_max 3.604
_refine_diff_density_min -3.552
_refine_diff_density_rms 0.31
_refine_ls_extinction_method none
_refine_ls_goodness_of_fit_ref 0.993
_refine_ls_hydrogen_treatment constr
_refine_ls_matrix_type full
_refine_ls_number_parameters 367
_refine_ls_number_reflns 5892
_refine_ls_number_restraints 0
_refine_ls_restrained_S_all 0.993
_refine_ls_R_factor_all 0.0802
_refine_ls_R_factor_gt 0.0636
_refine_ls_shift/su_max 0
_refine_ls_shift/su_mean 0
_refine_ls_structure_factor_coef Fsqd
_refine_ls_weighting_details 'w=1/[\s^2^(Fo^2^)+(0.0776P)^2^] where P=(Fo^2^+2Fc^2^)/3'
_refine_ls_weighting_scheme calc
_refine_ls_wR_factor_gt 0.1529
_refine_ls_wR_factor_ref 0.1588
_reflns_number_gt 4376
_reflns_number_total 5892
_reflns_threshold_expression 'I > 2\s(I)'
_cod_data_source_file c9nj00969h2.cif
_cod_data_source_block 2C
_cod_depositor_comments 'Adding full bibliography for 7058320--7058321.cif.'
_cod_original_sg_symbol_H-M 'P 21/n'
_cod_database_code 7058321

loop_
_symmetry_equiv_pos_as_xyz
'x, y, z'
'-x+1/2, y+1/2, -z+1/2'
'-x, -y, -z'
'x-1/2, -y-1/2, z-1/2'

loop_
_atom_site_label
_atom_site_type_symbol
_atom_site_fract_x
_atom_site_fract_y
_atom_site_fract_z
_atom_site_U_iso_or_equiv
_atom_site_adp_type
_atom_site_occupancy
_atom_site_calc_flag
C1 C -0.0627(14) 0.1208(6) 0.5098(10) 0.042(3) Uani 1 d
C2 C 0.0128(15) 0.2080(6) 0.4964(11) 0.048(4) Uani 1 d
H3 H 0.0613 0.2373 0.524 0.057 Uiso 1 calc
C3 C -0.0526(17) 0.2120(7) 0.3989(11) 0.054(4) Uani 1 d
H2 H -0.0522 0.2434 0.3611 0.065 Uiso 1 calc
C4 C -0.1171(19) 0.1668(8) 0.3630(12) 0.066(5) Uani 1 d
H1 H -0.1597 0.1673 0.2972 0.079 Uiso 1 calc
C5 C -0.1607(13) 0.2066(5) 0.7141(10) 0.034(3) Uani 1 d
C6 C -0.3710(15) 0.2313(6) 0.6782(13) 0.054(4) Uani 1 d
H6 H -0.4342 0.2579 0.674 0.065 Uiso 1 calc
C7 C -0.4084(15) 0.1789(7) 0.6547(13) 0.061(5) Uani 1 d
H5 H -0.4944 0.1701 0.6321 0.074 Uiso 1 calc
C8 C -0.3159(12) 0.1413(6) 0.6658(12) 0.045(4) Uani 1 d
H4 H -0.3383 0.1054 0.6518 0.054 Uiso 1 calc
C9 C 0.0589(15) 0.0739(5) 0.9533(10) 0.041(3) Uani 1 d
C10 C 0.1200(14) 0.0353(5) 0.8976(10) 0.038(3) Uani 1 d
C11 C 0.0822(13) 0.0338(6) 0.7967(11) 0.040(3) Uani 1 d
C12 C 0.1312(13) -0.0078(5) 0.7377(11) 0.036(3) Uani 1 d
H10 H 0.1016 -0.0113 0.6694 0.044 Uiso 1 calc
C13 C 0.2233(17) -0.0420(7) 0.7867(13) 0.056(4) Uani 1 d
H9 H 0.2596 -0.0681 0.7504 0.067 Uiso 1 calc
C14 C 0.2632(15) -0.0385(6) 0.8888(12) 0.052(4) Uani 1 d
H8 H 0.3263 -0.0622 0.9188 0.062 Uiso 1 calc
C15 C 0.2151(15) -0.0025(6) 0.9463(13) 0.051(4) Uani 1 d
H7 H 0.2418 -0.0017 1.0152 0.061 Uiso 1 calc
C16 C 0.0756(18) 0.0811(7) 1.0571(11) 0.056(4) Uani 1 d
H14 H 0.1347 0.0598 1.0986 0.067 Uiso 1 calc
C17 C 0.0064(17) 0.1186(7) 1.0974(12) 0.054(4) Uani 1 d
H13 H 0.0162 0.1223 1.1666 0.065 Uiso 1 calc
C18 C -0.0792(16) 0.1518(7) 1.0364(12) 0.050(4) Uani 1 d
H12 H -0.1254 0.1785 1.0634 0.06 Uiso 1 calc
C19 C -0.0932(13) 0.1438(5) 0.9363(10) 0.038(3) Uani 1 d
H11 H -0.1515 0.1656 0.8954 0.046 Uiso 1 calc
C20 C 0.3549(12) 0.0893(5) 0.7424(11) 0.038(3) Uani 1 d
C21 C 0.3446(8) 0.1180(4) 0.8334(6) 0.039 Uani 1 d
C22 C 0.2409(8) 0.1529(4) 0.8341(5) 0.039 Uani 1 d
C23 C 0.2277(8) 0.1809(4) 0.9209(7) 0.055 Uani 1 d
H18 H 0.1583 0.2042 0.9213 0.066 Uiso 1 calc
C24 C 0.3182(10) 0.1741(4) 1.0070(6) 0.053 Uani 1 d
H17 H 0.3094 0.1929 1.065 0.064 Uiso 1 calc
C25 C 0.4219(10) 0.1393(5) 1.0063(6) 0.063 Uani 1 d
H16 H 0.4825 0.1347 1.0639 0.076 Uiso 1 calc
C26 C 0.4351(8) 0.1112(4) 0.9195(7) 0.064 Uani 1 d
H15 H 0.5045 0.0879 0.9191 0.077 Uiso 1 calc
C27 C 0.4437(14) 0.0517(6) 0.7279(14) 0.052(4) Uani 1 d
H22 H 0.5092 0.0427 0.7802 0.062 Uiso 1 calc
C28 C 0.4378(16) 0.0264(6) 0.6358(13) 0.056(4) Uani 1 d
H21 H 0.5008 0.0017 0.6251 0.068 Uiso 1 calc
C29 C 0.3368(16) 0.0386(7) 0.5600(13) 0.057(4) Uani 1 d
H20 H 0.3323 0.0217 0.4981 0.068 Uiso 1 calc
C30 C 0.2418(13) 0.0758(6) 0.5748(11) 0.040(3) Uani 1 d
H19 H 0.1728 0.0831 0.5243 0.048 Uiso 1 calc
C31 C 0.389(2) 0.1526(7) 0.3364(15) 0.074(6) Uani 1 d
H23 H 0.3839 0.1768 0.2787 0.089 Uiso 1 calc
Cl1 Cl -0.2173(4) 0.02813(14) 0.7721(3) 0.0507(9) Uani 1 d
Cl2 Cl 0.2737(3) 0.22978(15) 0.6606(3) 0.0471(8) Uani 1 d
Cl3 Cl 0.2950(8) 0.0970(2) 0.3014(5) 0.108(2) Uani 1 d
Cl4 Cl 0.3346(6) 0.1875(2) 0.4342(4) 0.0796(14) Uani 1 d
Cl5 Cl 0.5520(6) 0.1337(3) 0.3750(6) 0.107(2) Uani 1 d
N1 N 0.0086(10) 0.1642(4) 0.5514(8) 0.035(2) Uani 1 d
N2 N -0.1235(14) 0.1221(6) 0.4151(9) 0.056(4) Uani 1 d
N3 N -0.1879(12) 0.1542(5) 0.6974(9) 0.043(3) Uani 1 d
N4 N -0.2523(12) 0.2448(5) 0.7056(9) 0.048(3) Uani 1 d
N5 N -0.0305(10) 0.1074(4) 0.8932(8) 0.031(2) Uani 1 d
N6 N 0.2529(11) 0.1011(5) 0.6646(8) 0.038(3) Uani 1 d
Pt1 Pt 0.12445(5) 0.15883(2) 0.69990(4) 0.03012(17) Uani 1 d
Pt2 Pt -0.04842(5) 0.09024(2) 0.74241(4) 0.03007(17) Uani 1 d
S1 S -0.0787(4) 0.06363(14) 0.5771(3) 0.0420(8) Uani 1 d
S2 S -0.0024(3) 0.22692(14) 0.7466(3) 0.0403(8) Uani 1 d

loop_
_atom_site_aniso_label
_atom_site_aniso_U_11
_atom_site_aniso_U_22
_atom_site_aniso_U_33
_atom_site_aniso_U_23
_atom_site_aniso_U_13
_atom_site_aniso_U_12
C1 0.035(8) 0.050(9) 0.039(7) -0.006(7) 0.001(6) 0.009(7)
C2 0.043(9) 0.038(8) 0.062(9) 0.016(8) 0.009(7) 0.012(7)
C3 0.061(11) 0.049(9) 0.051(9) 0.013(8) 0.002(8) 0.011(8)
C4 0.067(12) 0.081(13) 0.043(9) 0.013(10) -0.009(8) -0.003(10)
C5 0.033(7) 0.026(6) 0.042(7) -0.003(6) 0.004(6) 0.003(6)
C6 0.042(9) 0.039(8) 0.085(11) 0.019(9) 0.017(9) 0.016(7)
C7 0.023(8) 0.068(11) 0.089(12) 0.029(11) -0.001(8) -0.005(7)
C8 0.016(7) 0.042(8) 0.075(10) 0.007(8) -0.003(7) -0.006(6)
C9 0.053(9) 0.025(7) 0.043(7) 0.002(6) -0.002(7) -0.009(6)
C10 0.041(8) 0.030(7) 0.038(7) 0.000(6) -0.007(6) -0.004(6)
C11 0.028(7) 0.035(7) 0.053(8) 0.002(7) 0.000(6) -0.016(6)
C12 0.033(8) 0.023(6) 0.051(8) -0.002(6) 0.001(6) 0.007(5)
C13 0.056(10) 0.041(9) 0.072(11) -0.003(8) 0.015(9) 0.012(8)
C14 0.041(9) 0.043(8) 0.065(10) 0.002(8) -0.012(8) 0.013(7)
C15 0.041(9) 0.041(8) 0.065(9) 0.011(8) -0.007(8) 0.011(7)
C16 0.072(12) 0.046(9) 0.042(8) -0.006(8) -0.012(8) -0.012(9)
C17 0.057(11) 0.060(10) 0.046(8) -0.010(8) 0.012(8) 0.008(9)
C18 0.043(9) 0.049(9) 0.062(10) -0.007(8) 0.018(8) 0.000(7)
C19 0.033(8) 0.029(7) 0.050(8) 0.003(7) 0.002(6) -0.002(6)
C20 0.008(6) 0.032(6) 0.075(10) 0.005(7) 0.008(6) -0.003(5)
C21 0.017 0.046 0.049 -0.003 -0.006 -0.007
C22 0.017 0.046 0.049 -0.003 -0.006 -0.007
C23 0.071 0.044 0.047 -0.006 -0.003 -0.004
C24 0.034 0.059 0.06 -0.016 -0.014 -0.005
C25 0.051 0.073 0.053 -0.006 -0.028 0.013
C26 0.054 0.057 0.071 -0.002 -0.021 0.013
C27 0.023(7) 0.042(8) 0.092(12) 0.007(9) 0.016(8) 0.006(6)
C28 0.053(10) 0.028(8) 0.092(13) 0.007(9) 0.026(10) 0.014(7)
C29 0.044(10) 0.056(10) 0.073(10) -0.011(9) 0.014(8) 0.007(8)
C30 0.023(7) 0.039(7) 0.058(8) -0.004(7) 0.006(6) 0.005(6)
C31 0.082(15) 0.050(10) 0.081(12) -0.005(10) -0.010(11) -0.003(10)
Cl1 0.038(2) 0.0379(19) 0.073(2) 0.0136(19) -0.0002(18) -0.0085(16)
Cl2 0.037(2) 0.0429(19) 0.062(2) 0.0044(19) 0.0089(17) -0.0096(15)
Cl3 0.137(6) 0.065(3) 0.104(4) 0.002(3) -0.035(4) -0.036(4)
Cl4 0.081(4) 0.074(3) 0.084(3) 0.003(3) 0.015(3) 0.007(3)
Cl5 0.069(4) 0.097(4) 0.154(6) -0.017(5) 0.012(4) 0.016(3)
N1 0.020(5) 0.032(6) 0.049(6) 0.001(5) -0.002(5) 0.000(5)
N2 0.062(9) 0.056(8) 0.044(7) -0.001(7) -0.009(6) -0.007(7)
N3 0.036(7) 0.040(7) 0.048(7) -0.001(6) -0.004(5) 0.005(5)
N4 0.035(7) 0.041(7) 0.068(8) 0.011(7) 0.005(6) 0.020(6)
N5 0.018(5) 0.029(5) 0.047(6) 0.010(5) 0.007(5) 0.009(4)
N6 0.028(6) 0.047(7) 0.040(6) 0.003(6) 0.010(5) 0.018(5)
Pt1 0.0226(3) 0.0257(3) 0.0410(3) -0.0014(2) 0.0017(2) 0.00058(19)
Pt2 0.0237(3) 0.0240(3) 0.0407(3) -0.0005(2) -0.0003(2) 0.0007(2)
S1 0.040(2) 0.0353(18) 0.0471(19) -0.0053(17) -0.0040(16) -0.0046(15)
S2 0.0305(17) 0.0293(16) 0.060(2) -0.0108(17) 0.0036(15) 0.0032(14)

loop_
_atom_type_symbol
_atom_type_description
_atom_type_scat_dispersion_real
_atom_type_scat_dispersion_imag
_atom_type_scat_source
C C 0.003 0.002 'International Tables Vol C Tables 4.2.6.8 and 6.1.1.4'
H H 0 0 'International Tables Vol C Tables 4.2.6.8 and 6.1.1.4'
Cl Cl 0.148 0.159 'International Tables Vol C Tables 4.2.6.8 and 6.1.1.4'
N N 0.006 0.003 'International Tables Vol C Tables 4.2.6.8 and 6.1.1.4'
Pt Pt -1.703 8.391 'International Tables Vol C Tables 4.2.6.8 and 6.1.1.4'
S S 0.125 0.123 'International Tables Vol C Tables 4.2.6.8 and 6.1.1.4'

loop_
_exptl_crystal_face_index_h
_exptl_crystal_face_index_k
_exptl_crystal_face_index_l
_exptl_crystal_face_perp_dist
0 3 1 0.071
-3 -4 1 0.263
0 -3 -1 0.158
6 -2 -5 0.308
-1 6 3 0.145
-7 4 0 0.248
-2 5 -4 0.146
1 6 -7 0.127
0 -1 1 0.137

loop_
_geom_angle_atom_site_label_1
_geom_angle_atom_site_label_2
_geom_angle_atom_site_label_3
_geom_angle
N2 C1 N1 121.2(14)
N2 C1 S1 117.2(12)
N1 C1 S1 121.6(10)
N1 C2 C3 122.5(16)
N1 C2 H3 118.7
C3 C2 H3 118.7
C4 C3 C2 115.0(15)
C4 C3 H2 122.5
C2 C3 H2 122.5
N2 C4 C3 124.5(15)
N2 C4 H1 117.8
C3 C4 H1 117.8
N3 C5 N4 122.6(13)
N3 C5 S2 119.8(10)
N4 C5 S2 117.6(11)
N4 C6 C7 122.5(14)
N4 C6 H6 118.7
C7 C6 H6 118.7
C8 C7 C6 117.2(15)
C8 C7 H5 121.4
C6 C7 H5 121.4
C7 C8 N3 121.7(15)
C7 C8 H4 119.1
N3 C8 H4 119.1
C16 C9 N5 117.9(14)
C16 C9 C10 128.3(15)
N5 C9 C10 113.8(11)
C11 C10 C9 117.7(13)
C11 C10 C15 120.4(14)
C9 C10 C15 121.8(13)
C10 C11 C12 120.1(14)
C10 C11 Pt2 114.7(11)
C12 C11 Pt2 125.1(10)
C13 C12 C11 117.2(13)
C13 C12 H10 121.4
C11 C12 H10 121.4
C14 C13 C12 121.5(15)
C14 C13 H9 119.3
C12 C13 H9 119.3
C15 C14 C13 122.9(15)
C15 C14 H8 118.6
C13 C14 H8 118.6
C14 C15 C10 117.7(14)
C14 C15 H7 121.1
C10 C15 H7 121.1
C17 C16 C9 120.3(16)
C17 C16 H14 119.8
C9 C16 H14 119.8
C16 C17 C18 120.6(15)
C16 C17 H13 119.7
C18 C17 H13 119.7
C19 C18 C17 117.6(15)
C19 C18 H12 121.2
C17 C18 H12 121.2
N5 C19 C18 124.5(14)
N5 C19 H11 117.8
C18 C19 H11 117.8
C27 C20 N6 119.6(14)
C27 C20 C21 127.6(14)
N6 C20 C21 112.6(10)
C22 C21 C26 120
C22 C21 C20 118.6(8)
C26 C21 C20 121.4(8)
C23 C22 C21 120
C23 C22 Pt1 126.4(5)
C21 C22 Pt1 113.6(5)
C24 C23 C22 120
C24 C23 H18 120
C22 C23 H18 120
C25 C24 C23 120
C25 C24 H17 120
C23 C24 H17 120
C24 C25 C26 120
C24 C25 H16 120
C26 C25 H16 120
C25 C26 C21 120
C25 C26 H15 120
C21 C26 H15 120
C20 C27 C28 120.5(16)
C20 C27 H22 119.8
C28 C27 H22 119.8
C29 C28 C27 119.1(14)
C29 C28 H21 120.4
C27 C28 H21 120.4
C28 C29 C30 121.1(15)
C28 C29 H20 119.4
C30 C29 H20 119.4
N6 C30 C29 118.3(14)
N6 C30 H19 120.9
C29 C30 H19 120.9
Cl3 C31 Cl4 111.5(13)
Cl3 C31 Cl5 110.6(11)
Cl4 C31 Cl5 108.8(11)
Cl3 C31 H23 108.6
Cl4 C31 H23 108.6
Cl5 C31 H23 108.6
C2 N1 C1 118.5(13)
C2 N1 Pt1 120.4(10)
C1 N1 Pt1 121.0(9)
C4 N2 C1 118.3(15)
C5 N3 C8 116.6(12)
C5 N3 Pt2 122.8(9)
C8 N3 Pt2 119.7(10)
C6 N4 C5 119.3(14)
C19 N5 C9 119.0(11)
C19 N5 Pt2 127.7(9)
C9 N5 Pt2 113.3(9)
C30 N6 C20 121.4(11)
C30 N6 Pt1 124.1(9)
C20 N6 Pt1 114.5(8)
C22 Pt1 N6 80.5(4)
C22 Pt1 N1 176.7(4)
N6 Pt1 N1 96.7(4)
C22 Pt1 S2 95.7(3)
N6 Pt1 S2 174.9(4)
N1 Pt1 S2 86.9(3)
C22 Pt1 Cl2 86.1(3)
N6 Pt1 Cl2 89.1(3)
N1 Pt1 Cl2 92.1(3)
S2 Pt1 Cl2 87.23(13)
C22 Pt1 Pt2 95.5(3)
N6 Pt1 Pt2 95.8(3)
N1 Pt1 Pt2 86.5(3)
S2 Pt1 Pt2 87.95(9)
Cl2 Pt1 Pt2 175.05(9)
C11 Pt2 N5 80.5(5)
C11 Pt2 N3 174.8(5)
N5 Pt2 N3 94.4(4)
C11 Pt2 S1 97.8(4)
N5 Pt2 S1 174.5(3)
N3 Pt2 S1 87.4(3)
C11 Pt2 Cl1 88.4(4)
N5 Pt2 Cl1 85.4(3)
N3 Pt2 Cl1 91.8(3)
S1 Pt2 Cl1 89.36(14)
C11 Pt2 Pt1 94.4(4)
N5 Pt2 Pt1 97.3(3)
N3 Pt2 Pt1 85.7(3)
S1 Pt2 Pt1 88.00(10)
Cl1 Pt2 Pt1 176.43(9)
C1 S1 Pt2 105.6(5)
C5 S2 Pt1 107.0(5)

loop_
_geom_bond_atom_site_label_1
_geom_bond_atom_site_label_2
_geom_bond_distance
C1 N2 1.338(18)
C1 N1 1.376(18)
C1 S1 1.707(16)
C2 N1 1.321(17)
C2 C3 1.39(2)
C2 H3 0.93
C3 C4 1.36(2)
C3 H2 0.93
C4 N2 1.32(2)
C4 H1 0.93
C5 N3 1.341(17)
C5 N4 1.341(17)
C5 S2 1.724(14)
C6 N4 1.29(2)
C6 C7 1.38(2)
C6 H6 0.93
C7 C8 1.34(2)
C7 H5 0.93
C8 N3 1.379(17)
C8 H4 0.93
C9 C16 1.40(2)
C9 N5 1.410(18)
C9 C10 1.43(2)
C10 C11 1.361(19)
C10 C15 1.447(19)
C11 C12 1.448(19)
C11 Pt2 2.013(15)
C12 C13 1.37(2)
C12 H10 0.93
C13 C14 1.38(2)
C13 H9 0.93
C14 C15 1.33(2)
C14 H8 0.93
C15 H7 0.93
C16 C17 1.35(2)
C16 H14 0.93
C17 C18 1.39(2)
C17 H13 0.93
C18 C19 1.35(2)
C18 H12 0.93
C19 N5 1.307(17)
C19 H11 0.93
C20 C27 1.35(2)
C20 N6 1.406(17)
C20 C21 1.442(16)
C21 C22 1.39
C21 C26 1.39
C22 C23 1.39
C22 Pt1 2.024(6)
C23 C24 1.39
C23 H18 0.93
C24 C25 1.39
C24 H17 0.93
C25 C26 1.39
C25 H16 0.93
C26 H15 0.93
C27 C28 1.39(2)
C27 H22 0.93
C28 C29 1.38(2)
C28 H21 0.93
C29 C30 1.40(2)
C29 H20 0.93
C30 N6 1.355(17)
C30 H19 0.93
C31 Cl3 1.714(19)
C31 Cl4 1.75(2)
C31 Cl5 1.77(2)
C31 H23 0.98
Cl1 Pt2 2.429(4)
Cl2 Pt1 2.469(3)
N1 Pt1 2.179(11)
N3 Pt2 2.176(12)
N5 Pt2 2.063(11)
N6 Pt1 2.073(10)
Pt1 S2 2.299(3)
Pt1 Pt2 2.6163(8)
Pt2 S1 2.304(4)

loop_
_geom_torsion_atom_site_label_1
_geom_torsion_atom_site_label_2
_geom_torsion_atom_site_label_3
_geom_torsion_atom_site_label_4
_geom_torsion
N1 C2 C3 C4 -2(2)
C2 C3 C4 N2 2(3)
N4 C6 C7 C8 3(3)
C6 C7 C8 N3 -1(3)
C16 C9 C10 C11 176.1(15)
N5 C9 C10 C11 -2.7(18)
C16 C9 C10 C15 -2(2)
N5 C9 C10 C15 179.7(13)
C9 C10 C11 C12 -173.8(12)
C15 C10 C11 C12 4(2)
C9 C10 C11 Pt2 3.4(16)
C15 C10 C11 Pt2 -179.0(11)
C10 C11 C12 C13 -5(2)
Pt2 C11 C12 C13 178.0(11)
C11 C12 C13 C14 3(2)
C12 C13 C14 C15 1(3)
C13 C14 C15 C10 -2(2)
C11 C10 C15 C14 0(2)
C9 C10 C15 C14 177.3(14)
N5 C9 C16 C17 1(2)
C10 C9 C16 C17 -177.9(15)
C9 C16 C17 C18 -2(3)
C16 C17 C18 C19 2(3)
C17 C18 C19 N5 -1(2)
C27 C20 C21 C22 -176.1(12)
N6 C20 C21 C22 -0.6(13)
C27 C20 C21 C26 3.5(17)
N6 C20 C21 C26 179.0(9)
C26 C21 C22 C23 0
C20 C21 C22 C23 179.6(9)
C26 C21 C22 Pt1 177.9(7)
C20 C21 C22 Pt1 -2.5(9)
C21 C22 C23 C24 0
Pt1 C22 C23 C24 -177.6(8)
C22 C23 C24 C25 0
C23 C24 C25 C26 0
C24 C25 C26 C21 0
C22 C21 C26 C25 0
C20 C21 C26 C25 -179.6(10)
N6 C20 C27 C28 3(2)
C21 C20 C27 C28 178.0(12)
C20 C27 C28 C29 -3(2)
C27 C28 C29 C30 0(2)
C28 C29 C30 N6 2(2)
C3 C2 N1 C1 0(2)
C3 C2 N1 Pt1 175.7(11)
N2 C1 N1 C2 2(2)
S1 C1 N1 C2 -177.3(11)
N2 C1 N1 Pt1 -173.2(11)
S1 C1 N1 Pt1 7.5(16)
C3 C4 N2 C1 0(3)
N1 C1 N2 C4 -2(2)
S1 C1 N2 C4 177.1(14)
N4 C5 N3 C8 3(2)
S2 C5 N3 C8 -176.1(11)
N4 C5 N3 Pt2 -165.9(10)
S2 C5 N3 Pt2 14.9(16)
C7 C8 N3 C5 -2(2)
C7 C8 N3 Pt2 167.8(13)
C7 C6 N4 C5 -2(3)
N3 C5 N4 C6 -2(2)
S2 C5 N4 C6 177.6(12)
C18 C19 N5 C9 0(2)
C18 C19 N5 Pt2 177.9(11)
C16 C9 N5 C19 0(2)
C10 C9 N5 C19 179.2(12)
C16 C9 N5 Pt2 -178.2(11)
C10 C9 N5 Pt2 0.7(15)
C29 C30 N6 C20 -2(2)
C29 C30 N6 Pt1 178.5(11)
C27 C20 N6 C30 -0.5(19)
C21 C20 N6 C30 -176.4(11)
C27 C20 N6 Pt1 179.2(10)
C21 C20 N6 Pt1 3.3(13)
N2 C1 S1 Pt2 -154.1(11)
N1 C1 S1 Pt2 25.1(13)
N3 C5 S2 Pt1 19.0(12)
N4 C5 S2 Pt1 -160.3(10)
